data_7063500
loop_
_publ_author_name
'Smirnova, Ksenia S.'
'Sanzhenakova, Elizaveta A.'
'Eltsov, Ilia V.'
'Pozdnyakov, Ivan P.'
'Russkikh, Alena A.'
'Dotsenko, Victor V.'
'Lider, Elizaveta V.'

_publ_section_title
;
 Photoluminescent lanthanide(iii) coordination polymers based on
 2-{[(4-methylphenyl)amino]methylene}-5,5-dimethylcyclohexane-1,3-dione
;
_journal_issue 43
_journal_name_full 'New Journal of Chemistry'
_journal_page_first 18536
_journal_page_last 18545
_journal_paper_doi 10.1039/D4NJ03444A
_journal_volume 48
_journal_year 2024
_chemical_formula_moiety 'C32 H38 N5 O13 Sm'
_chemical_formula_sum 'C32 H38 N5 O13 Sm'
_chemical_formula_weight 851.02
_space_group_crystal_system monoclinic
_space_group_IT_number 15
_space_group_name_Hall '-C 2yc'
_space_group_name_H-M_alt 'C 1 2/c 1'
_atom_sites_solution_hydrogens geom
_atom_sites_solution_primary dual
_audit_creation_date 2024-03-11
_audit_creation_method
;
Olex2 1.3
(compiled 2020.11.12 svn.r5f609507 for OlexSys, GUI svn.r6408)
;
_audit_update_record
;
2024-09-30 deposited with the CCDC.	2024-10-09 downloaded from the CCDC.
;
_cell_angle_alpha 90
_cell_angle_beta 93.0550(10)
_cell_angle_gamma 90
_cell_formula_units_Z 4
_cell_length_a 14.6306(4)
_cell_length_b 11.6855(3)
_cell_length_c 20.3367(5)
_cell_measurement_reflns_used 9734
_cell_measurement_temperature 150.0
_cell_measurement_theta_max 33.15
_cell_measurement_theta_min 2.42
_cell_volume 3471.94(16)
_computing_cell_refinement 'Bruker SAINT'
_computing_data_collection 'Bruker APEX3'
_computing_data_reduction 'Bruker SAINT'
_computing_molecular_graphics 'Olex2 1.3 (Dolomanov et al., 2009)'
_computing_publication_material 'Olex2 1.3 (Dolomanov et al., 2009)'
_computing_structure_refinement 'SHELXL 2014/7 (Sheldrick, 2015)'
_computing_structure_solution 'SHELXT 2014/5 (Sheldrick, 2014)'
_diffrn_ambient_temperature 150.0
_diffrn_measured_fraction_theta_full 0.997
_diffrn_measured_fraction_theta_max 0.997
_diffrn_measurement_device_type 'Bruker D8 Venture diffractometer'
_diffrn_measurement_method '\f and \w scans'
_diffrn_radiation_type MoK\a
_diffrn_radiation_wavelength 0.71073
_diffrn_reflns_av_R_equivalents 0.0291
_diffrn_reflns_av_unetI/netI 0.0284
_diffrn_reflns_Laue_measured_fraction_full 0.997
_diffrn_reflns_Laue_measured_fraction_max 0.997
_diffrn_reflns_limit_h_max 22
_diffrn_reflns_limit_h_min -22
_diffrn_reflns_limit_k_max 17
_diffrn_reflns_limit_k_min -17
_diffrn_reflns_limit_l_max 30
_diffrn_reflns_limit_l_min -31
_diffrn_reflns_number 23929
_diffrn_reflns_point_group_measured_fraction_full 0.997
_diffrn_reflns_point_group_measured_fraction_max 0.997
_diffrn_reflns_theta_full 25.242
_diffrn_reflns_theta_max 33.148
_diffrn_reflns_theta_min 2.232
_diffrn_source_current 1.4
_diffrn_source_power 0.07
_diffrn_source_voltage 50.0
_diffrn_standards_number 0
_exptl_absorpt_coefficient_mu 1.764
_exptl_absorpt_correction_T_max 0.7465
_exptl_absorpt_correction_T_min 0.6731
_exptl_absorpt_correction_type multi-scan
_exptl_absorpt_process_details
;
SADABS-2016/2 (Bruker,2016/2) was used for absorption correction.
wR2(int) was 0.0697 before and 0.0469 after correction.
The Ratio of minimum to maximum transmission is 0.9017.
The \l/2 correction factor is Not present.
;
_exptl_crystal_colour colourless
_exptl_crystal_colour_primary colourless
_exptl_crystal_density_diffrn 1.628
_exptl_crystal_description block
_exptl_crystal_F_000 1724
_exptl_crystal_size_max 0.2
_exptl_crystal_size_mid 0.1
_exptl_crystal_size_min 0.08
_refine_diff_density_max 0.617
_refine_diff_density_min -0.816
_refine_diff_density_rms 0.080
_refine_ls_extinction_method none
_refine_ls_goodness_of_fit_ref 1.041
_refine_ls_hydrogen_treatment constr
_refine_ls_matrix_type full
_refine_ls_number_parameters 235
_refine_ls_number_reflns 6619
_refine_ls_number_restraints 0
_refine_ls_restrained_S_all 1.041
_refine_ls_R_factor_all 0.0228
_refine_ls_R_factor_gt 0.0204
_refine_ls_shift/su_max 0.001
_refine_ls_shift/su_mean 0.000
_refine_ls_structure_factor_coef Fsqd
_refine_ls_weighting_details 'w=1/[\s^2^(Fo^2^)+(0.0201P)^2^+2.3705P] where P=(Fo^2^+2Fc^2^)/3'
_refine_ls_weighting_scheme calc
_refine_ls_wR_factor_gt 0.0466
_refine_ls_wR_factor_ref 0.0475
_reflns_Friedel_coverage 0.000
_reflns_number_gt 6229
_reflns_number_total 6619
_reflns_threshold_expression 'I > 2\s(I)'
_cod_data_source_file d4nj03444a2.cif
_cod_data_source_block 20ypp-12
_cod_depositor_comments 'Adding full bibliography for 7063497--7063502.cif.'
_cod_database_code 7063500
_shelx_shelxl_version_number 2014/7
_shelx_space_group_comment
;
The symmetry employed for this shelxl refinement is uniquely defined
by the following loop, which should always be used as a source of
symmetry information in preference to the above space-group names.
They are only intended as comments.
;
_shelx_estimated_absorpt_t_max 0.872
_shelx_estimated_absorpt_t_min 0.719
_olex2_refinement_description
;
1. Fixed Uiso
 At 1.2 times of:
  All C(H) groups, All C(H,H) groups, All N(H) groups
 At 1.5 times of:
  All C(H,H,H) groups
2.a Secondary CH2 refined with riding coordinates:
 C6(H6A,H6B), C2(H2A,H2B)
2.b Aromatic/amide H refined with riding coordinates:
 N1(H1), C11(H11), C16(H16), C15(H15), C12(H12), C9(H9)
2.c Idealised Me refined as rotating group:
 C5(H5A,H5B,H5C), C4(H4A,H4B,H4C), C14(H14A,H14B,H14C)
;
_olex2_submission_special_instructions 'No special instructions were received'

loop_
_space_group_symop_operation_xyz
'x, y, z'
'-x, y, -z+1/2'
'x+1/2, y+1/2, z'
'-x+1/2, y+1/2, -z+1/2'
'-x, -y, -z'
'x, -y, z-1/2'
'-x+1/2, -y+1/2, -z'
'x+1/2, -y+1/2, z-1/2'

loop_
_atom_site_label
_atom_site_type_symbol
_atom_site_fract_x
_atom_site_fract_y
_atom_site_fract_z
_atom_site_U_iso_or_equiv
_atom_site_adp_type
_atom_site_occupancy
_atom_site_site_symmetry_order
_atom_site_calc_flag
_atom_site_refinement_flags_posn
_atom_site_refinement_flags_adp
_atom_site_refinement_flags_occupancy
_atom_site_disorder_assembly
_atom_site_disorder_group
Sm1 Sm 0.5000 0.36741(2) 0.2500 0.00981(3) Uani 1 2 d S T P . .
O4 O 0.43001(7) 0.35907(8) 0.36287(5) 0.01874(19) Uani 1 1 d . . . . .
O3 O 0.56700(7) 0.42581(9) 0.36047(5) 0.0211(2) Uani 1 1 d . . . . .
O2 O 0.84234(6) 0.78520(9) 0.24760(5) 0.01918(19) Uani 1 1 d . . . . .
O6 O 0.49437(7) 0.17173(9) 0.19669(5) 0.01990(19) Uani 1 1 d . . . . .
O1 O 0.59556(7) 0.53121(9) 0.23758(5) 0.0217(2) Uani 1 1 d . . . . .
O5 O 0.50517(9) 0.40219(13) 0.45476(5) 0.0349(3) Uani 1 1 d . . . . .
N2 N 0.50114(8) 0.39525(10) 0.39516(6) 0.0173(2) Uani 1 1 d . . . . .
N3 N 0.5000 0.11411(13) 0.2500 0.0186(3) Uani 1 2 d S T P . .
N1 N 0.79847(8) 0.65973(10) 0.35533(6) 0.0180(2) Uani 1 1 d . . . . .
H1 H 0.8414 0.7039 0.3403 0.022 Uiso 1 1 calc R U . . .
O7 O 0.5000 0.01040(13) 0.2500 0.0342(4) Uani 1 2 d S T P . .
C7 C 0.77655(8) 0.73909(11) 0.21600(6) 0.0149(2) Uani 1 1 d . . . . .
C8 C 0.71974(8) 0.65754(11) 0.24728(6) 0.0147(2) Uani 1 1 d . . . . .
C10 C 0.80475(10) 0.63025(11) 0.42357(7) 0.0176(2) Uani 1 1 d . . . . .
C3 C 0.65427(9) 0.75815(11) 0.12304(6) 0.0159(2) Uani 1 1 d . . . . .
C11 C 0.89085(10) 0.62205(12) 0.45514(7) 0.0204(3) Uani 1 1 d . . . . .
H11 H 0.9443 0.6333 0.4314 0.024 Uiso 1 1 calc R U . . .
C16 C 0.72618(10) 0.61353(13) 0.45816(7) 0.0211(3) Uani 1 1 d . . . . .
H16 H 0.6674 0.6179 0.4361 0.025 Uiso 1 1 calc R U . . .
C6 C 0.75617(9) 0.76677(13) 0.14454(7) 0.0196(3) Uani 1 1 d . . . . .
H6A H 0.7911 0.7138 0.1174 0.024 Uiso 1 1 calc R U . . .
H6B H 0.7776 0.8454 0.1359 0.024 Uiso 1 1 calc R U . . .
C2 C 0.62043(9) 0.63895(11) 0.14125(7) 0.0177(2) Uani 1 1 d . . . . .
H2A H 0.5532 0.6362 0.1328 0.021 Uiso 1 1 calc R U . . .
H2B H 0.6477 0.5821 0.1120 0.021 Uiso 1 1 calc R U . . .
C13 C 0.82044(10) 0.58338(12) 0.55820(7) 0.0197(2) Uani 1 1 d . . . . .
C15 C 0.73486(10) 0.59036(13) 0.52540(7) 0.0223(3) Uani 1 1 d . . . . .
H15 H 0.6814 0.5792 0.5492 0.027 Uiso 1 1 calc R U . . .
C12 C 0.89781(10) 0.59731(13) 0.52173(7) 0.0222(3) Uani 1 1 d . . . . .
H12 H 0.9568 0.5896 0.5432 0.027 Uiso 1 1 calc R U . . .
C1 C 0.64272(8) 0.60480(11) 0.21140(6) 0.0147(2) Uani 1 1 d . . . . .
C9 C 0.73289(9) 0.62515(11) 0.31367(7) 0.0168(2) Uani 1 1 d . . . . .
H9 H 0.6898 0.5729 0.3300 0.020 Uiso 1 1 calc R U . . .
C5 C 0.60041(12) 0.84991(13) 0.15821(8) 0.0255(3) Uani 1 1 d . . . . .
H5A H 0.6114 0.8417 0.2059 0.038 Uiso 1 1 calc R U . . .
H5B H 0.5349 0.8408 0.1467 0.038 Uiso 1 1 calc R U . . .
H5C H 0.6204 0.9259 0.1446 0.038 Uiso 1 1 calc R U . . .
C4 C 0.64246(11) 0.77436(14) 0.04852(7) 0.0242(3) Uani 1 1 d . . . . .
H4A H 0.6645 0.8505 0.0368 0.036 Uiso 1 1 calc R U . . .
H4B H 0.5776 0.7671 0.0346 0.036 Uiso 1 1 calc R U . . .
H4C H 0.6778 0.7159 0.0264 0.036 Uiso 1 1 calc R U . . .
C14 C 0.83003(12) 0.56454(16) 0.63155(7) 0.0311(3) Uani 1 1 d . . . . .
H14A H 0.7691 0.5603 0.6493 0.047 Uiso 1 1 calc R U . . .
H14B H 0.8643 0.6283 0.6523 0.047 Uiso 1 1 calc R U . . .
H14C H 0.8629 0.4928 0.6408 0.047 Uiso 1 1 calc R U . . .

loop_
_atom_site_aniso_label
_atom_site_aniso_U_11
_atom_site_aniso_U_22
_atom_site_aniso_U_33
_atom_site_aniso_U_23
_atom_site_aniso_U_13
_atom_site_aniso_U_12
Sm1 0.00725(4) 0.00927(4) 0.01286(4) 0.000 0.00017(3) 0.000
O4 0.0172(4) 0.0210(5) 0.0182(4) -0.0034(4) 0.0024(3) -0.0051(3)
O3 0.0128(4) 0.0295(5) 0.0210(5) -0.0041(4) 0.0011(3) -0.0014(4)
O2 0.0125(4) 0.0230(5) 0.0217(5) -0.0005(4) -0.0015(3) -0.0069(3)
O6 0.0254(5) 0.0170(4) 0.0174(4) -0.0003(4) 0.0028(4) -0.0018(4)
O1 0.0199(5) 0.0194(5) 0.0259(5) 0.0012(4) 0.0030(4) -0.0088(4)
O5 0.0368(7) 0.0542(8) 0.0134(5) -0.0045(5) -0.0005(4) -0.0002(6)
N2 0.0179(5) 0.0182(5) 0.0157(5) -0.0012(4) 0.0004(4) 0.0037(4)
N3 0.0195(7) 0.0127(7) 0.0237(8) 0.000 0.0038(6) 0.000
N1 0.0161(5) 0.0202(5) 0.0176(5) 0.0034(4) 0.0006(4) -0.0040(4)
O7 0.0527(11) 0.0107(6) 0.0395(9) 0.000 0.0054(8) 0.000
C7 0.0103(5) 0.0158(5) 0.0184(6) -0.0003(4) -0.0003(4) -0.0018(4)
C8 0.0117(5) 0.0146(5) 0.0175(5) 0.0012(4) -0.0013(4) -0.0025(4)
C10 0.0186(6) 0.0173(6) 0.0167(6) 0.0014(5) 0.0001(4) -0.0023(4)
C3 0.0151(5) 0.0174(6) 0.0151(5) 0.0014(4) -0.0017(4) -0.0020(4)
C11 0.0168(6) 0.0248(7) 0.0195(6) 0.0011(5) 0.0001(5) -0.0029(5)
C16 0.0159(6) 0.0250(7) 0.0224(6) 0.0029(5) -0.0003(5) -0.0006(5)
C6 0.0158(6) 0.0252(7) 0.0177(6) 0.0047(5) -0.0013(4) -0.0073(5)
C2 0.0164(6) 0.0170(6) 0.0193(6) -0.0006(5) -0.0039(4) -0.0055(4)
C13 0.0234(6) 0.0194(6) 0.0162(6) 0.0012(5) 0.0004(5) -0.0033(5)
C15 0.0208(6) 0.0249(7) 0.0213(6) 0.0028(5) 0.0030(5) -0.0018(5)
C12 0.0197(6) 0.0260(7) 0.0206(6) 0.0010(5) -0.0020(5) -0.0030(5)
C1 0.0131(5) 0.0120(5) 0.0190(6) -0.0009(4) 0.0009(4) -0.0013(4)
C9 0.0161(5) 0.0165(6) 0.0179(6) 0.0010(4) 0.0006(4) -0.0013(4)
C5 0.0296(8) 0.0219(7) 0.0246(7) 0.0003(5) -0.0026(6) 0.0086(6)
C4 0.0239(7) 0.0308(8) 0.0176(6) 0.0032(5) -0.0031(5) -0.0013(6)
C14 0.0348(9) 0.0400(9) 0.0182(6) 0.0042(6) -0.0008(6) -0.0064(7)

loop_
_atom_type_symbol
_atom_type_description
_atom_type_scat_dispersion_real
_atom_type_scat_dispersion_imag
_atom_type_scat_source
C C 0.0033 0.0016 'International Tables Vol C Tables 4.2.6.8 and 6.1.1.4'
H H 0.0000 0.0000 'International Tables Vol C Tables 4.2.6.8 and 6.1.1.4'
N N 0.0061 0.0033 'International Tables Vol C Tables 4.2.6.8 and 6.1.1.4'
O O 0.0106 0.0060 'International Tables Vol C Tables 4.2.6.8 and 6.1.1.4'
Sm Sm -0.1638 3.4418 'International Tables Vol C Tables 4.2.6.8 and 6.1.1.4'

loop_
_geom_angle_atom_site_label_1
_geom_angle_atom_site_label_2
_geom_angle_atom_site_label_3
_geom_angle
_geom_angle_site_symmetry_1
_geom_angle_site_symmetry_3
_geom_angle_publ_flag
O4 Sm1 O4 175.65(4) 2_655 . ?
O3 Sm1 O4 50.33(3) 2_655 2_655 ?
O3 Sm1 O4 50.33(3) . . ?
O3 Sm1 O4 131.23(3) 2_655 . ?
O3 Sm1 O4 131.23(3) . 2_655 ?
O3 Sm1 O3 148.29(5) . 2_655 ?
O3 Sm1 O6 81.91(3) 2_655 . ?
O3 Sm1 O6 81.91(3) . 2_655 ?
O3 Sm1 O6 129.39(3) . . ?
O3 Sm1 O6 129.39(3) 2_655 2_655 ?
O2 Sm1 O4 112.36(3) 4_645 . ?
O2 Sm1 O4 112.36(3) 3_445 2_655 ?
O2 Sm1 O4 65.82(3) 4_645 2_655 ?
O2 Sm1 O4 65.82(3) 3_445 . ?
O2 Sm1 O3 76.68(3) 3_445 2_655 ?
O2 Sm1 O3 76.68(3) 4_645 . ?
O2 Sm1 O3 116.14(3) 3_445 . ?
O2 Sm1 O3 116.14(3) 4_645 2_655 ?
O2 Sm1 O2 134.74(5) 3_445 4_645 ?
O2 Sm1 O6 68.59(3) 4_645 2_655 ?
O2 Sm1 O6 68.59(3) 3_445 . ?
O2 Sm1 O6 70.71(3) 3_445 2_655 ?
O2 Sm1 O6 70.71(3) 4_645 . ?
O6 Sm1 O4 65.64(3) . 2_655 ?
O6 Sm1 O4 65.64(3) 2_655 . ?
O6 Sm1 O4 110.11(3) . . ?
O6 Sm1 O4 110.10(3) 2_655 2_655 ?
O6 Sm1 O6 50.68(4) 2_655 . ?
O1 Sm1 O4 70.87(3) 2_655 . ?
O1 Sm1 O4 112.86(3) . . ?
O1 Sm1 O4 112.86(3) 2_655 2_655 ?
O1 Sm1 O4 70.87(3) . 2_655 ?
O1 Sm1 O3 70.90(3) 2_655 2_655 ?
O1 Sm1 O3 83.68(3) . 2_655 ?
O1 Sm1 O3 83.68(3) 2_655 . ?
O1 Sm1 O3 70.90(3) . . ?
O1 Sm1 O2 76.43(4) . 4_645 ?
O1 Sm1 O2 148.27(4) . 3_445 ?
O1 Sm1 O2 148.27(4) 2_655 4_645 ?
O1 Sm1 O2 76.43(4) 2_655 3_445 ?
O1 Sm1 O6 133.15(3) 2_655 2_655 ?
O1 Sm1 O6 139.70(4) . 2_655 ?
O1 Sm1 O6 133.15(3) . . ?
O1 Sm1 O6 139.71(4) 2_655 . ?
O1 Sm1 O1 73.68(5) . 2_655 ?
N2 O4 Sm1 95.43(7) . . ?
N2 O3 Sm1 98.58(7) . . ?
C7 O2 Sm1 149.40(9) . 3 ?
N3 O6 Sm1 96.53(8) 2_655 . ?
N3 O6 Sm1 96.53(8) . . ?
N3 O6 N3 0.00(12) 2_655 . ?
C1 O1 Sm1 160.38(9) . . ?
O4 N2 O3 115.39(11) . . ?
O5 N2 O4 122.18(12) . . ?
O5 N2 O3 122.42(12) . . ?
O6 N3 O6 116.26(15) 2_655 . ?
N3 N3 O6 0(10) 2_655 . ?
N3 N3 O6 0(10) 2_655 2_655 ?
N3 N3 O7 0(10) 2_655 . ?
O7 N3 O6 121.87(8) . 2_655 ?
O7 N3 O6 121.87(8) . . ?
C10 N1 H1 117.9 . . ?
C9 N1 H1 117.9 . . ?
C9 N1 C10 124.14(12) . . ?
N3 O7 N3 0.0 2_655 . ?
O2 C7 C8 120.41(12) . . ?
O2 C7 C6 120.78(11) . . ?
C8 C7 C6 118.81(11) . . ?
C7 C8 C1 120.85(11) . . ?
C9 C8 C7 123.49(11) . . ?
C9 C8 C1 115.65(11) . . ?
C11 C10 N1 118.46(12) . . ?
C11 C10 C16 120.69(13) . . ?
C16 C10 N1 120.83(12) . . ?
C2 C3 C6 108.23(11) . . ?
C2 C3 C5 110.08(12) . . ?
C5 C3 C6 109.72(12) . . ?
C4 C3 C6 109.35(11) . . ?
C4 C3 C2 109.39(11) . . ?
C4 C3 C5 110.05(12) . . ?
C10 C11 H11 120.5 . . ?
C12 C11 C10 119.04(13) . . ?
C12 C11 H11 120.5 . . ?
C10 C16 H16 120.4 . . ?
C10 C16 C15 119.23(13) . . ?
C15 C16 H16 120.4 . . ?
C7 C6 C3 113.64(11) . . ?
C7 C6 H6A 108.8 . . ?
C7 C6 H6B 108.8 . . ?
C3 C6 H6A 108.8 . . ?
C3 C6 H6B 108.8 . . ?
H6A C6 H6B 107.7 . . ?
C3 C2 H2A 108.6 . . ?
C3 C2 H2B 108.6 . . ?
H2A C2 H2B 107.6 . . ?
C1 C2 C3 114.55(10) . . ?
C1 C2 H2A 108.6 . . ?
C1 C2 H2B 108.6 . . ?
C15 C13 C12 118.28(13) . . ?
C15 C13 C14 121.18(13) . . ?
C12 C13 C14 120.52(13) . . ?
C16 C15 H15 119.5 . . ?
C13 C15 C16 121.02(13) . . ?
C13 C15 H15 119.5 . . ?
C11 C12 C13 121.69(13) . . ?
C11 C12 H12 119.2 . . ?
C13 C12 H12 119.2 . . ?
O1 C1 C8 120.98(12) . . ?
O1 C1 C2 119.66(11) . . ?
C8 C1 C2 119.35(11) . . ?
N1 C9 C8 126.62(12) . . ?
N1 C9 H9 116.7 . . ?
C8 C9 H9 116.7 . . ?
C3 C5 H5A 109.5 . . ?
C3 C5 H5B 109.5 . . ?
C3 C5 H5C 109.5 . . ?
H5A C5 H5B 109.5 . . ?
H5A C5 H5C 109.5 . . ?
H5B C5 H5C 109.5 . . ?
C3 C4 H4A 109.5 . . ?
C3 C4 H4B 109.5 . . ?
C3 C4 H4C 109.5 . . ?
H4A C4 H4B 109.5 . . ?
H4A C4 H4C 109.5 . . ?
H4B C4 H4C 109.5 . . ?
C13 C14 H14A 109.5 . . ?
C13 C14 H14B 109.5 . . ?
C13 C14 H14C 109.5 . . ?
H14A C14 H14B 109.5 . . ?
H14A C14 H14C 109.5 . . ?
H14B C14 H14C 109.5 . . ?

loop_
_geom_bond_atom_site_label_1
_geom_bond_atom_site_label_2
_geom_bond_distance
_geom_bond_site_symmetry_2
_geom_bond_publ_flag
Sm1 O4 2.5647(10) 2_655 ?
Sm1 O4 2.5647(10) . ?
Sm1 O3 2.4979(10) . ?
Sm1 O3 2.4980(10) 2_655 ?
Sm1 O2 2.4968(9) 4_645 ?
Sm1 O2 2.4968(9) 3_445 ?
Sm1 O6 2.5300(10) 2_655 ?
Sm1 O6 2.5301(10) . ?
Sm1 O1 2.3917(10) 2_655 ?
Sm1 O1 2.3917(10) . ?
O4 N2 1.2728(15) . ?
O3 N2 1.2753(15) . ?
O2 Sm1 2.4968(9) 3 ?
O2 C7 1.2506(15) . ?
O6 N3 1.2751(13) 2_655 ?
O6 N3 1.2751(13) . ?
O1 C1 1.2402(16) . ?
O5 N2 1.2130(15) . ?
N3 O6 1.2751(13) 2_655 ?
N3 N3 0.000(3) 2_655 ?
N3 O7 1.212(2) . ?
N1 H1 0.8800 . ?
N1 C10 1.4282(17) . ?
N1 C9 1.3095(17) . ?
O7 N3 1.212(2) 2_655 ?
C7 C8 1.4353(17) . ?
C7 C6 1.5031(18) . ?
C8 C1 1.4473(17) . ?
C8 C9 1.4055(18) . ?
C10 C11 1.3864(19) . ?
C10 C16 1.393(2) . ?
C3 C6 1.5345(19) . ?
C3 C2 1.5303(18) . ?
C3 C5 1.531(2) . ?
C3 C4 1.5279(19) . ?
C11 H11 0.9500 . ?
C11 C12 1.383(2) . ?
C16 H16 0.9500 . ?
C16 C15 1.393(2) . ?
C6 H6A 0.9900 . ?
C6 H6B 0.9900 . ?
C2 H2A 0.9900 . ?
C2 H2B 0.9900 . ?
C2 C1 1.5004(18) . ?
C13 C15 1.389(2) . ?
C13 C12 1.395(2) . ?
C13 C14 1.507(2) . ?
C15 H15 0.9500 . ?
C12 H12 0.9500 . ?
C9 H9 0.9500 . ?
C5 H5A 0.9800 . ?
C5 H5B 0.9800 . ?
C5 H5C 0.9800 . ?
C4 H4A 0.9800 . ?
C4 H4B 0.9800 . ?
C4 H4C 0.9800 . ?
C14 H14A 0.9800 . ?
C14 H14B 0.9800 . ?
C14 H14C 0.9800 . ?

loop_
_geom_torsion_atom_site_label_1
_geom_torsion_atom_site_label_2
_geom_torsion_atom_site_label_3
_geom_torsion_atom_site_label_4
_geom_torsion
_geom_torsion_site_symmetry_1
_geom_torsion_site_symmetry_2
_geom_torsion_site_symmetry_3
_geom_torsion_site_symmetry_4
_geom_torsion_publ_flag
Sm1 O4 N2 O3 5.06(11) . . . . ?
Sm1 O4 N2 O5 -176.32(13) . . . . ?
Sm1 O3 N2 O4 -5.23(12) . . . . ?
Sm1 O3 N2 O5 176.16(12) . . . . ?
Sm1 O2 C7 C8 146.78(13) 3 . . . ?
Sm1 O2 C7 C6 -32.5(3) 3 . . . ?
Sm1 O6 N3 O6 -0.001(0) . . . 2_655 ?
Sm1 O6 N3 N3 0.00(7) . . . 2_655 ?
Sm1 O6 N3 O7 180.000(0) . . . . ?
Sm1 O1 C1 C8 -148.9(2) . . . . ?
Sm1 O1 C1 C2 30.4(4) . . . . ?
O2 C7 C8 C1 179.19(12) . . . . ?
O2 C7 C8 C9 0.5(2) . . . . ?
O2 C7 C6 C3 -149.63(13) . . . . ?
O6 N3 O7 N3 0(100) 2_655 . . 2_655 ?
O6 N3 O7 N3 0(100) . . . 2_655 ?
N3 O6 N3 O6 0(63) 2_655 . . 2_655 ?
N3 O6 N3 O7 0(100) 2_655 . . . ?
N1 C10 C11 C12 177.87(13) . . . . ?
N1 C10 C16 C15 -176.89(13) . . . . ?
C7 C8 C1 O1 177.33(12) . . . . ?
C7 C8 C1 C2 -2.00(19) . . . . ?
C7 C8 C9 N1 -2.5(2) . . . . ?
C8 C7 C6 C3 31.12(18) . . . . ?
C10 N1 C9 C8 175.34(13) . . . . ?
C10 C11 C12 C13 -1.7(2) . . . . ?
C10 C16 C15 C13 -0.2(2) . . . . ?
C3 C2 C1 O1 156.33(12) . . . . ?
C3 C2 C1 C8 -24.33(17) . . . . ?
C11 C10 C16 C15 1.1(2) . . . . ?
C16 C10 C11 C12 -0.2(2) . . . . ?
C6 C7 C8 C1 -1.56(19) . . . . ?
C6 C7 C8 C9 179.76(13) . . . . ?
C6 C3 C2 C1 51.14(15) . . . . ?
C2 C3 C6 C7 -54.50(15) . . . . ?
C15 C13 C12 C11 2.6(2) . . . . ?
C12 C13 C15 C16 -1.6(2) . . . . ?
C1 C8 C9 N1 178.71(13) . . . . ?
C9 N1 C10 C11 149.53(14) . . . . ?
C9 N1 C10 C16 -32.4(2) . . . . ?
C9 C8 C1 O1 -3.89(19) . . . . ?
C9 C8 C1 C2 176.77(12) . . . . ?
C5 C3 C6 C7 65.63(15) . . . . ?
C5 C3 C2 C1 -68.77(15) . . . . ?
C4 C3 C6 C7 -173.58(12) . . . . ?
C4 C3 C2 C1 170.19(12) . . . . ?
C14 C13 C15 C16 176.72(15) . . . . ?
C14 C13 C12 C11 -175.75(15) . . . . ?
